data_4083565
loop_
_publ_author_name
'Kulkarni, Naveen V.'
'Elkin, Tatyana'
'Tumaniskii, Boris'
'Botoshansky, Mark'
'Shimon, Linda J. W.'
'Eisen, Moris S.'

_publ_section_title
;
 Asymmetric Bis(formamidinate) Group 4 Complexes: Synthesis, Structure and
 Their Reactivity in the Polymerization of \a-Olefins.
;
_journal_issue 12
_journal_name_full Organometallics
_journal_page_first 3119
_journal_paper_doi 10.1021/om500345r
_journal_volume 33
_journal_year 2014
_chemical_formula_sum 'C45 H61 N6 Ti'
_chemical_formula_weight 733.90
_chemical_name_common 'Moris-321 (Naveen)'
_chemical_name_systematic
; 
 ? 
;
_space_group_IT_number 2
_symmetry_cell_setting triclinic
_symmetry_space_group_name_Hall '-P 1'
_symmetry_space_group_name_H-M 'P -1'
_atom_sites_solution_hydrogens geom
_atom_sites_solution_primary direct
_atom_sites_solution_secondary difmap
_audit_creation_method SHELXL-97
_cell_angle_alpha 98.39(3)
_cell_angle_beta 109.40(3)
_cell_angle_gamma 92.74(2)
_cell_formula_units_Z 2
_cell_length_a 11.509(2)
_cell_length_b 11.845(2)
_cell_length_c 17.247(4)
_cell_measurement_reflns_used 23321
_cell_measurement_temperature 250(1)
_cell_measurement_theta_max 25.7
_cell_measurement_theta_min 1.88
_cell_volume 2182.2(9)
_computing_cell_refinement 'DENZO HKL2000 (Otwinowski & Minor 1997)'
_computing_data_collection 'Collect (Nonius, 2006)'
_computing_data_reduction 'DENZO HKL2000 (Otwinowski & Minor 1997)'
_computing_molecular_graphics 'Mercury  3.0'
_computing_structure_refinement 'SHELXL-97 (Sheldrick, 1997)'
_computing_structure_solution 'SHELXS-97 (Sheldrick, 1997)'
_diffrn_ambient_temperature 250(1)
_diffrn_measured_fraction_theta_full 0.944
_diffrn_measured_fraction_theta_max 0.944
_diffrn_measurement_device_type 'Nonius KappaCCD'
_diffrn_measurement_method '\f and \w scans'
_diffrn_radiation_monochromator graphite
_diffrn_radiation_source 'fine-focus sealed tube'
_diffrn_radiation_type MoK\a
_diffrn_radiation_wavelength 0.71073
_diffrn_reflns_av_R_equivalents 0.0880
_diffrn_reflns_av_sigmaI/netI 0.0432
_diffrn_reflns_limit_h_max 13
_diffrn_reflns_limit_h_min 0
_diffrn_reflns_limit_k_max 13
_diffrn_reflns_limit_k_min -13
_diffrn_reflns_limit_l_max 18
_diffrn_reflns_limit_l_min -20
_diffrn_reflns_number 23321
_diffrn_reflns_theta_full 24.50
_diffrn_reflns_theta_max 24.50
_diffrn_reflns_theta_min 1.88
_diffrn_standards_interval_count 0
_diffrn_standards_interval_time 0
_diffrn_standards_number 0
_exptl_absorpt_coefficient_mu 0.232
_exptl_absorpt_correction_type none
_exptl_crystal_colour red
_exptl_crystal_density_diffrn 1.117
_exptl_crystal_density_method 'not measured'
_exptl_crystal_description cube
_exptl_crystal_F_000 790
_exptl_crystal_size_max 0.45
_exptl_crystal_size_mid 0.30
_exptl_crystal_size_min 0.26
_refine_diff_density_max 1.118
_refine_diff_density_min -0.488
_refine_diff_density_rms 0.063
_refine_ls_extinction_coef 0.005(2)
_refine_ls_extinction_expression Fc^*^=kFc[1+0.001xFc^2^\l^3^/sin(2\q)]^-1/4^
_refine_ls_extinction_method SHELXL
_refine_ls_goodness_of_fit_ref 1.020
_refine_ls_hydrogen_treatment constr
_refine_ls_matrix_type full
_refine_ls_number_parameters 455
_refine_ls_number_reflns 6857
_refine_ls_number_restraints 3
_refine_ls_restrained_S_all 1.021
_refine_ls_R_factor_all 0.0916
_refine_ls_R_factor_gt 0.0666
_refine_ls_shift/su_max 0.005
_refine_ls_shift/su_mean 0.000
_refine_ls_structure_factor_coef Fsqd
_refine_ls_weighting_details 'calc w=1/[\s^2^(Fo^2^)+(0.1546P)^2^+0.5307P] where P=(Fo^2^+2Fc^2^)/3'
_refine_ls_weighting_scheme calc
_refine_ls_wR_factor_gt 0.2027
_refine_ls_wR_factor_ref 0.2236
_reflns_number_gt 4976
_reflns_number_total 6857
_reflns_threshold_expression >2sigma(I)
_cod_data_source_file om500345r_si_002.cif
_cod_data_source_block Moris-321
_cod_depositor_comments
;
The following automatic conversions were performed:

'_symmetry_cell_setting' value 'Triclinic' changed to 'triclinic'
according to
/usr/data/users/saulius/crontab/automatic-downloads/rss-feeds/ACS/lib/dictionaries/cif_core.dic
dictionary named 'cif_core.dic' version 2.4.2 from 2011-04-26.

Automatic conversion script
Id: cif_fix_values 2281 2013-09-26 08:29:07Z andrius 

 Adding full bibliography for 4083562--4083570.cif.
;
_cod_original_cell_volume 2182.2(7)
_cod_database_code 4083565

loop_
_symmetry_equiv_pos_as_xyz
'x, y, z'
'-x, -y, -z'

loop_
_atom_site_label
_atom_site_type_symbol
_atom_site_fract_x
_atom_site_fract_y
_atom_site_fract_z
_atom_site_U_iso_or_equiv
_atom_site_adp_type
_atom_site_occupancy
_atom_site_symmetry_multiplicity
_atom_site_calc_flag
_atom_site_refinement_flags
Ti1 Ti 0.93464(5) 0.25894(5) 0.17166(3) 0.0431(2) Uani 1 1 d .
N1 N 0.8221(2) 0.3832(2) 0.21466(16) 0.0426(6) Uani 1 1 d .
N2 N 1.0027(2) 0.3476(2) 0.30131(16) 0.0433(6) Uani 1 1 d .
N3 N 0.7950(3) 0.1228(2) 0.19188(16) 0.0434(6) Uani 1 1 d .
N4 N 0.7904(3) 0.1700(2) 0.07001(16) 0.0459(7) Uani 1 1 d .
N5 N 1.0637(3) 0.1614(2) 0.18523(18) 0.0517(7) Uani 1 1 d .
N6 N 0.9900(3) 0.3624(3) 0.11406(19) 0.0570(8) Uani 1 1 d .
C1 C 0.9045(3) 0.4044(3) 0.2905(2) 0.0436(8) Uani 1 1 d .
H1 H 0.8939 0.4558 0.3333 0.052 Uiso 1 1 d R
C2 C 0.7143(3) 0.4400(3) 0.1907(2) 0.0434(8) Uani 1 1 d .
C3 C 0.6190(3) 0.3933(3) 0.1176(2) 0.0575(10) Uani 1 1 d .
H3 H 0.6273 0.3251 0.0864 0.069 Uiso 1 1 d R
C4 C 0.5114(4) 0.4461(3) 0.0908(3) 0.0665(11) Uani 1 1 d .
H4 H 0.4511 0.4158 0.0397 0.080 Uiso 1 1 d R
C5 C 0.4951(4) 0.5447(4) 0.1379(3) 0.0654(11) Uani 1 1 d .
H5 H 0.4210 0.5777 0.1214 0.078 Uiso 1 1 d R
C6 C 0.5883(4) 0.5910(4) 0.2086(3) 0.0706(12) Uani 1 1 d .
H6 H 0.5780 0.6580 0.2402 0.085 Uiso 1 1 d R
C7 C 0.6984(4) 0.5413(3) 0.2359(2) 0.0586(10) Uani 1 1 d .
H7 H 0.7615 0.5756 0.2846 0.070 Uiso 1 1 d R
C8 C 1.0995(3) 0.3688(3) 0.3805(2) 0.0459(8) Uani 1 1 d .
C9 C 1.0875(3) 0.3230(3) 0.4483(2) 0.0520(9) Uani 1 1 d .
C10 C 1.1857(4) 0.3466(4) 0.5239(2) 0.0677(11) Uani 1 1 d .
H10 H 1.1798 0.3160 0.5693 0.081 Uiso 1 1 d R
C11 C 1.2919(4) 0.4140(4) 0.5332(3) 0.0743(12) Uani 1 1 d .
H11 H 1.3549 0.4307 0.5849 0.089 Uiso 1 1 d R
C12 C 1.3030(4) 0.4566(4) 0.4658(3) 0.0704(12) Uani 1 1 d .
H12 H 1.3755 0.5015 0.4729 0.085 Uiso 1 1 d R
C13 C 1.2092(3) 0.4349(3) 0.3885(2) 0.0536(9) Uani 1 1 d .
C14 C 0.9735(4) 0.2475(3) 0.4418(2) 0.0611(10) Uani 1 1 d .
H14 H 0.9117 0.2456 0.3864 0.073 Uiso 1 1 d R
C15 C 0.9178(5) 0.2949(6) 0.5072(3) 0.1038(18) Uani 1 1 d .
H15A H 0.8461 0.2452 0.5016 0.125 Uiso 1 1 d R
H15B H 0.9779 0.2993 0.5619 0.125 Uiso 1 1 d R
H15C H 0.8944 0.3702 0.4990 0.125 Uiso 1 1 d R
C16 C 1.0059(5) 0.1259(4) 0.4510(3) 0.0954(18) Uani 1 1 d .
H16A H 0.9332 0.0787 0.4468 0.115 Uiso 1 1 d R
H16B H 1.0360 0.0958 0.4073 0.115 Uiso 1 1 d R
H16C H 1.0687 0.1263 0.5042 0.115 Uiso 1 1 d R
C17 C 1.2209(4) 0.4821(4) 0.3141(3) 0.0646(10) Uani 1 1 d .
H17 H 1.1752 0.4256 0.2644 0.077 Uiso 1 1 d R
C18 C 1.1628(5) 0.5935(5) 0.3051(4) 0.1007(18) Uani 1 1 d .
H18A H 1.1709 0.6185 0.2565 0.121 Uiso 1 1 d R
H18B H 1.0767 0.5811 0.2982 0.121 Uiso 1 1 d R
H18C H 1.2036 0.6512 0.3532 0.121 Uiso 1 1 d R
C19 C 1.3522(5) 0.4946(6) 0.3134(4) 0.1101(19) Uani 1 1 d .
H19A H 1.3870 0.4230 0.3193 0.132 Uiso 1 1 d R
H19B H 1.3538 0.5168 0.2624 0.132 Uiso 1 1 d R
H19C H 1.3997 0.5524 0.3597 0.132 Uiso 1 1 d R
C20 C 0.7412(3) 0.1055(3) 0.1120(2) 0.0456(8) Uani 1 1 d .
H20 H 0.6726 0.0518 0.0853 0.055 Uiso 1 1 d R
C21 C 0.7571(3) 0.0531(3) 0.24156(19) 0.0414(7) Uani 1 1 d .
C22 C 0.6746(3) 0.0924(3) 0.2810(2) 0.0473(8) Uani 1 1 d .
C23 C 0.6441(3) 0.0262(3) 0.3333(2) 0.0556(9) Uani 1 1 d .
H23 H 0.5912 0.0525 0.3610 0.067 Uiso 1 1 d R
C24 C 0.6925(4) -0.0764(3) 0.3457(2) 0.0573(10) Uani 1 1 d .
H24 H 0.6713 -0.1201 0.3806 0.069 Uiso 1 1 d R
C25 C 0.7708(3) -0.1142(3) 0.3059(2) 0.0556(9) Uani 1 1 d .
H25 H 0.8025 -0.1840 0.3142 0.067 Uiso 1 1 d R
C26 C 0.8055(3) -0.0520(3) 0.2529(2) 0.0518(9) Uani 1 1 d .
C27 C 0.6130(4) 0.2005(3) 0.2629(3) 0.0613(10) Uani 1 1 d .
H27 H 0.6632 0.2449 0.2395 0.074 Uiso 1 1 d R
C28 C 0.4860(4) 0.1708(5) 0.1966(3) 0.0915(15) Uani 1 1 d .
H28A H 0.4484 0.2399 0.1850 0.110 Uiso 1 1 d R
H28B H 0.4931 0.1294 0.1465 0.110 Uiso 1 1 d R
H28C H 0.4356 0.1241 0.2167 0.110 Uiso 1 1 d R
C29 C 0.6064(6) 0.2783(5) 0.3391(3) 0.1004(17) Uani 1 1 d .
H29A H 0.5675 0.3454 0.3234 0.121 Uiso 1 1 d R
H29B H 0.5588 0.2367 0.3641 0.121 Uiso 1 1 d R
H29C H 0.6885 0.3008 0.3784 0.121 Uiso 1 1 d R
C30 C 0.8917(5) -0.0971(4) 0.2103(3) 0.0792(14) Uani 1 1 d .
H30 H 0.9305 -0.0315 0.1959 0.095 Uiso 1 1 d R
C31 C 0.9952(6) -0.1546(5) 0.2663(4) 0.118(2) Uani 1 1 d .
H31A H 1.0417 -0.1031 0.3168 0.141 Uiso 1 1 d R
H31B H 0.9594 -0.2207 0.2796 0.141 Uiso 1 1 d R
H31C H 1.0492 -0.1782 0.2362 0.141 Uiso 1 1 d R
C32 C 0.8194(8) -0.1794(5) 0.1287(4) 0.131(3) Uani 1 1 d .
H32A H 0.8738 -0.2067 0.0999 0.157 Uiso 1 1 d R
H32B H 0.7786 -0.2433 0.1412 0.157 Uiso 1 1 d R
H32C H 0.7586 -0.1384 0.0940 0.157 Uiso 1 1 d R
C33 C 0.7316(3) 0.1692(3) -0.01569(19) 0.0462(8) Uani 1 1 d .
C34 C 0.8019(4) 0.1970(3) -0.0628(2) 0.0585(10) Uani 1 1 d .
H34 H 0.8870 0.2156 -0.0376 0.070 Uiso 1 1 d R
C35 C 0.7457(4) 0.1971(4) -0.1474(2) 0.0691(11) Uani 1 1 d .
H35 H 0.7938 0.2162 -0.1784 0.083 Uiso 1 1 d R
C36 C 0.6214(4) 0.1703(4) -0.1857(2) 0.0674(11) Uani 1 1 d .
H36 H 0.5850 0.1695 -0.2427 0.081 Uiso 1 1 d R
C37 C 0.5500(4) 0.1443(4) -0.1402(2) 0.0663(11) Uani 1 1 d .
H37 H 0.4651 0.1258 -0.1665 0.080 Uiso 1 1 d R
C38 C 0.6032(4) 0.1441(3) -0.0559(2) 0.0547(9) Uani 1 1 d .
H38 H 0.5533 0.1280 -0.0253 0.066 Uiso 1 1 d R
C39 C 1.1587(4) 0.1407(4) 0.2596(3) 0.0736(12) Uani 1 1 d .
H39A H 1.1507 0.1874 0.3076 0.088 Uiso 1 1 d R
H39B H 1.1492 0.0612 0.2642 0.088 Uiso 1 1 d R
H39C H 1.2390 0.1594 0.2567 0.088 Uiso 1 1 d R
C40 C 1.0740(4) 0.0913(4) 0.1114(3) 0.0743(12) Uani 1 1 d .
H40A H 1.0114 0.1066 0.0623 0.089 Uiso 1 1 d R
H40B H 1.1544 0.1099 0.1085 0.089 Uiso 1 1 d R
H40C H 1.0638 0.0116 0.1150 0.089 Uiso 1 1 d R
C41 C 0.9120(4) 0.4476(4) 0.0741(3) 0.0758(12) Uani 1 1 d .
H41A H 0.8356 0.4439 0.0853 0.091 Uiso 1 1 d R
H41B H 0.9548 0.5231 0.0958 0.091 Uiso 1 1 d R
H41C H 0.8947 0.4308 0.0150 0.091 Uiso 1 1 d R
C42 C 1.1071(4) 0.3699(4) 0.0976(3) 0.0755(12) Uani 1 1 d .
H42A H 1.1575 0.3139 0.1231 0.091 Uiso 1 1 d R
H42B H 1.0908 0.3553 0.0385 0.091 Uiso 1 1 d R
H42C H 1.1498 0.4452 0.1208 0.091 Uiso 1 1 d R
C43 C 0.5666(13) -0.1081(10) 0.5173(8) 0.232(5) Uiso 1 1 d D
H43 H 0.6156 -0.1670 0.5325 0.278 Uiso 1 1 calc R
C44 C 0.5989(9) 0.0083(9) 0.5435(6) 0.171(3) Uiso 1 1 d D
H44 H 0.6807 0.0191 0.5793 0.205 Uiso 1 1 calc R
C45 C 0.4442(13) -0.1182(11) 0.4631(8) 0.237(5) Uiso 1 1 d D
H45 H 0.3972 -0.1873 0.4351 0.284 Uiso 1 1 calc R

loop_
_atom_site_aniso_label
_atom_site_aniso_U_11
_atom_site_aniso_U_22
_atom_site_aniso_U_33
_atom_site_aniso_U_23
_atom_site_aniso_U_13
_atom_site_aniso_U_12
Ti1 0.0471(4) 0.0484(4) 0.0403(4) 0.0137(3) 0.0200(3) 0.0123(3)
N1 0.0445(15) 0.0437(14) 0.0425(15) 0.0137(12) 0.0149(13) 0.0133(12)
N2 0.0445(15) 0.0465(15) 0.0423(15) 0.0133(12) 0.0159(13) 0.0109(12)
N3 0.0486(16) 0.0456(15) 0.0410(15) 0.0141(12) 0.0185(13) 0.0088(12)
N4 0.0540(17) 0.0485(15) 0.0405(15) 0.0134(12) 0.0197(13) 0.0125(13)
N5 0.0529(17) 0.0575(17) 0.0530(17) 0.0163(14) 0.0246(15) 0.0182(14)
N6 0.0626(19) 0.0653(19) 0.0527(18) 0.0201(15) 0.0275(16) 0.0115(15)
C1 0.0489(19) 0.0417(17) 0.0434(18) 0.0109(14) 0.0180(16) 0.0094(15)
C2 0.0448(18) 0.0456(18) 0.0443(18) 0.0163(15) 0.0166(16) 0.0127(14)
C3 0.058(2) 0.057(2) 0.048(2) 0.0049(17) 0.0053(19) 0.0204(18)
C4 0.060(2) 0.064(2) 0.061(2) 0.011(2) 0.001(2) 0.0153(19)
C5 0.053(2) 0.070(3) 0.074(3) 0.021(2) 0.016(2) 0.0276(19)
C6 0.075(3) 0.060(2) 0.074(3) 0.004(2) 0.022(3) 0.028(2)
C7 0.054(2) 0.052(2) 0.058(2) 0.0015(17) 0.0061(19) 0.0163(17)
C8 0.0443(18) 0.0470(18) 0.0425(18) 0.0085(14) 0.0086(16) 0.0118(15)
C9 0.054(2) 0.0512(19) 0.0439(19) 0.0087(15) 0.0079(18) 0.0061(16)
C10 0.070(3) 0.071(3) 0.051(2) 0.0189(19) 0.002(2) 0.004(2)
C11 0.062(3) 0.078(3) 0.062(3) 0.009(2) -0.004(2) 0.005(2)
C12 0.046(2) 0.071(3) 0.080(3) 0.007(2) 0.007(2) 0.0020(19)
C13 0.047(2) 0.0492(19) 0.066(2) 0.0126(17) 0.0183(19) 0.0117(16)
C14 0.066(2) 0.072(2) 0.0428(19) 0.0191(17) 0.0125(19) -0.002(2)
C15 0.096(4) 0.136(5) 0.085(4) 0.004(3) 0.047(3) -0.012(3)
C16 0.097(4) 0.074(3) 0.095(4) 0.030(3) 0.003(3) -0.017(3)
C17 0.053(2) 0.069(2) 0.077(3) 0.017(2) 0.027(2) 0.0056(19)
C18 0.111(4) 0.090(4) 0.133(5) 0.057(3) 0.065(4) 0.027(3)
C19 0.070(3) 0.146(5) 0.136(5) 0.034(4) 0.061(3) 0.006(3)
C20 0.052(2) 0.0434(17) 0.0466(19) 0.0109(14) 0.0227(17) 0.0082(15)
C21 0.0450(18) 0.0459(18) 0.0354(16) 0.0108(13) 0.0145(15) 0.0069(14)
C22 0.0438(19) 0.0541(19) 0.0460(19) 0.0091(15) 0.0177(16) 0.0062(15)
C23 0.056(2) 0.066(2) 0.051(2) 0.0077(17) 0.0281(18) 0.0026(18)
C24 0.065(2) 0.065(2) 0.046(2) 0.0211(17) 0.0195(19) -0.0002(19)
C25 0.058(2) 0.057(2) 0.056(2) 0.0257(18) 0.0170(19) 0.0126(17)
C26 0.058(2) 0.0503(19) 0.055(2) 0.0191(16) 0.0244(18) 0.0126(16)
C27 0.061(2) 0.054(2) 0.087(3) 0.020(2) 0.044(2) 0.0180(18)
C28 0.074(3) 0.089(3) 0.114(4) 0.032(3) 0.027(3) 0.031(3)
C29 0.112(4) 0.087(3) 0.108(4) 0.000(3) 0.048(3) 0.038(3)
C30 0.107(4) 0.060(2) 0.112(4) 0.040(3) 0.078(3) 0.042(2)
C31 0.116(4) 0.119(4) 0.179(6) 0.086(5) 0.097(5) 0.077(4)
C32 0.225(8) 0.091(4) 0.121(5) 0.013(4) 0.115(5) 0.053(5)
C33 0.065(2) 0.0424(17) 0.0374(17) 0.0112(14) 0.0224(17) 0.0176(16)
C34 0.060(2) 0.078(3) 0.047(2) 0.0217(18) 0.0246(18) 0.0199(19)
C35 0.085(3) 0.087(3) 0.053(2) 0.027(2) 0.038(2) 0.031(2)
C36 0.085(3) 0.073(3) 0.043(2) 0.0151(19) 0.016(2) 0.022(2)
C37 0.074(3) 0.067(2) 0.052(2) 0.0144(18) 0.012(2) 0.010(2)
C38 0.061(2) 0.057(2) 0.047(2) 0.0127(16) 0.0188(18) 0.0045(17)
C39 0.073(3) 0.083(3) 0.065(3) 0.014(2) 0.020(2) 0.037(2)
C40 0.087(3) 0.088(3) 0.066(3) 0.019(2) 0.044(2) 0.039(2)
C41 0.095(3) 0.075(3) 0.078(3) 0.041(2) 0.044(3) 0.024(2)
C42 0.079(3) 0.089(3) 0.078(3) 0.029(2) 0.048(3) 0.008(2)

loop_
_atom_type_symbol
_atom_type_description
_atom_type_scat_dispersion_real
_atom_type_scat_dispersion_imag
_atom_type_scat_source
Ti Ti 0.2776 0.4457 'International Tables Vol C Tables 4.2.6.8 and 6.1.1.4'
N N 0.0061 0.0033 'International Tables Vol C Tables 4.2.6.8 and 6.1.1.4'
C C 0.0033 0.0016 'International Tables Vol C Tables 4.2.6.8 and 6.1.1.4'
H H 0.0000 0.0000 'International Tables Vol C Tables 4.2.6.8 and 6.1.1.4'

loop_
_geom_angle_atom_site_label_1
_geom_angle_atom_site_label_2
_geom_angle_atom_site_label_3
_geom_angle
_geom_angle_site_symmetry_1
N6 Ti1 N5 98.35(14) .
N6 Ti1 N4 97.20(12) .
N5 Ti1 N4 103.84(13) .
N6 Ti1 N2 103.59(12) .
N5 Ti1 N2 95.25(12) .
N4 Ti1 N2 149.33(11) .
N6 Ti1 N1 93.15(12) .
N5 Ti1 N1 155.27(12) .
N4 Ti1 N1 96.29(11) .
N2 Ti1 N1 60.64(10) .
N6 Ti1 N3 156.20(12) .
N5 Ti1 N3 94.46(11) .
N4 Ti1 N3 60.11(10) .
N2 Ti1 N3 95.07(10) .
N1 Ti1 N3 83.15(10) .
N6 Ti1 C1 99.83(12) .
N5 Ti1 C1 125.38(12) .
N4 Ti1 C1 124.09(11) .
N2 Ti1 C1 30.33(10) .
N1 Ti1 C1 30.31(9) .
N3 Ti1 C1 88.81(10) .
N6 Ti1 C20 127.64(12) .
N5 Ti1 C20 100.09(12) .
N4 Ti1 C20 30.71(10) .
N2 Ti1 C20 122.76(11) .
N1 Ti1 C20 89.88(10) .
N3 Ti1 C20 29.40(9) .
C1 Ti1 C20 108.05(11) .
C1 N1 C2 122.9(3) .
C1 N1 Ti1 91.6(2) .
C2 N1 Ti1 145.4(2) .
C1 N2 C8 119.1(3) .
C1 N2 Ti1 92.6(2) .
C8 N2 Ti1 148.2(2) .
C20 N3 C21 120.6(3) .
C20 N3 Ti1 86.3(2) .
C21 N3 Ti1 152.5(2) .
C20 N4 C33 121.3(3) .
C20 N4 Ti1 97.6(2) .
C33 N4 Ti1 140.6(2) .
C39 N5 C40 110.3(3) .
C39 N5 Ti1 130.8(3) .
C40 N5 Ti1 118.9(3) .
C42 N6 C41 109.2(3) .
C42 N6 Ti1 128.6(3) .
C41 N6 Ti1 122.2(3) .
N1 C1 N2 115.1(3) .
N1 C1 Ti1 58.07(18) .
N2 C1 Ti1 57.02(18) .
N1 C1 H1 122.3 .
N2 C1 H1 122.6 .
Ti1 C1 H1 179.5 .
C7 C2 C3 117.8(3) .
C7 C2 N1 123.6(3) .
C3 C2 N1 118.6(3) .
C4 C3 C2 120.9(4) .
C4 C3 H3 119.7 .
C2 C3 H3 119.4 .
C5 C4 C3 120.6(4) .
C5 C4 H4 120.1 .
C3 C4 H4 119.2 .
C6 C5 C4 118.5(4) .
C6 C5 H5 120.9 .
C4 C5 H5 120.6 .
C5 C6 C7 122.0(4) .
C5 C6 H6 118.8 .
C7 C6 H6 119.2 .
C2 C7 C6 120.0(4) .
C2 C7 H7 119.8 .
C6 C7 H7 120.2 .
C9 C8 C13 120.7(3) .
C9 C8 N2 121.1(3) .
C13 C8 N2 118.2(3) .
C10 C9 C8 118.3(3) .
C10 C9 C14 119.1(3) .
C8 C9 C14 122.6(3) .
C11 C10 C9 121.6(4) .
C11 C10 H10 118.9 .
C9 C10 H10 119.5 .
C12 C11 C10 119.4(4) .
C12 C11 H11 120.7 .
C10 C11 H11 119.9 .
C11 C12 C13 121.8(4) .
C11 C12 H12 118.4 .
C13 C12 H12 119.8 .
C12 C13 C8 118.2(4) .
C12 C13 C17 121.9(4) .
C8 C13 C17 119.8(3) .
C9 C14 C16 110.0(4) .
C9 C14 C15 111.4(4) .
C16 C14 C15 110.3(4) .
C9 C14 H14 108.1 .
C16 C14 H14 108.7 .
C15 C14 H14 108.3 .
C14 C15 H15A 109.5 .
C14 C15 H15B 109.6 .
H15A C15 H15B 109.5 .
C14 C15 H15C 109.4 .
H15A C15 H15C 109.5 .
H15B C15 H15C 109.5 .
C14 C16 H16A 109.4 .
C14 C16 H16B 109.1 .
H16A C16 H16B 109.5 .
C14 C16 H16C 109.9 .
H16A C16 H16C 109.5 .
H16B C16 H16C 109.5 .
C18 C17 C13 111.5(4) .
C18 C17 C19 111.0(4) .
C13 C17 C19 114.1(4) .
C18 C17 H17 107.8 .
C13 C17 H17 106.9 .
C19 C17 H17 105.1 .
C17 C18 H18A 108.1 .
C17 C18 H18B 109.6 .
H18A C18 H18B 109.5 .
C17 C18 H18C 110.8 .
H18A C18 H18C 109.5 .
H18B C18 H18C 109.5 .
C17 C19 H19A 109.4 .
C17 C19 H19B 111.0 .
H19A C19 H19B 109.5 .
C17 C19 H19C 108.0 .
H19A C19 H19C 109.5 .
H19B C19 H19C 109.5 .
N3 C20 N4 115.9(3) .
N3 C20 Ti1 64.28(18) .
N4 C20 Ti1 51.68(16) .
N3 C20 H20 121.8 .
N4 C20 H20 122.3 .
Ti1 C20 H20 173.9 .
C22 C21 C26 120.6(3) .
C22 C21 N3 119.4(3) .
C26 C21 N3 120.0(3) .
C23 C22 C21 118.6(3) .
C23 C22 C27 120.4(3) .
C21 C22 C27 120.8(3) .
C24 C23 C22 121.2(4) .
C24 C23 H23 119.4 .
C22 C23 H23 119.4 .
C25 C24 C23 119.4(3) .
C25 C24 H24 120.1 .
C23 C24 H24 120.5 .
C24 C25 C26 122.3(3) .
C24 C25 H25 119.0 .
C26 C25 H25 118.7 .
C25 C26 C21 117.8(3) .
C25 C26 C30 120.4(3) .
C21 C26 C30 121.8(3) .
C28 C27 C22 110.4(3) .
C28 C27 C29 111.0(4) .
C22 C27 C29 114.6(4) .
C28 C27 H27 106.9 .
C22 C27 H27 107.1 .
C29 C27 H27 106.5 .
C27 C28 H28A 109.7 .
C27 C28 H28B 109.8 .
H28A C28 H28B 109.5 .
C27 C28 H28C 108.9 .
H28A C28 H28C 109.5 .
H28B C28 H28C 109.5 .
C27 C29 H29A 110.3 .
C27 C29 H29B 108.5 .
H29A C29 H29B 109.5 .
C27 C29 H29C 109.5 .
H29A C29 H29C 109.5 .
H29B C29 H29C 109.5 .
C26 C30 C31 112.6(4) .
C26 C30 C32 110.4(4) .
C31 C30 C32 110.9(5) .
C26 C30 H30 107.5 .
C31 C30 H30 107.3 .
C32 C30 H30 107.9 .
C30 C31 H31A 111.3 .
C30 C31 H31B 108.8 .
H31A C31 H31B 109.5 .
C30 C31 H31C 108.3 .
H31A C31 H31C 109.5 .
H31B C31 H31C 109.5 .
C30 C32 H32A 111.0 .
C30 C32 H32B 109.3 .
H32A C32 H32B 109.5 .
C30 C32 H32C 108.1 .
H32A C32 H32C 109.5 .
H32B C32 H32C 109.5 .
C34 C33 C38 118.0(3) .
C34 C33 N4 119.1(3) .
C38 C33 N4 122.9(3) .
C33 C34 C35 120.0(4) .
C33 C34 H34 119.9 .
C35 C34 H34 120.1 .
C36 C35 C34 121.2(4) .
C36 C35 H35 119.5 .
C34 C35 H35 119.3 .
C35 C36 C37 119.7(4) .
C35 C36 H36 120.4 .
C37 C36 H36 120.0 .
C36 C37 C38 120.4(4) .
C36 C37 H37 119.5 .
C38 C37 H37 120.1 .
C37 C38 C33 120.7(4) .
C37 C38 H38 119.5 .
C33 C38 H38 119.8 .
N5 C39 H39A 109.3 .
N5 C39 H39B 109.3 .
H39A C39 H39B 109.5 .
N5 C39 H39C 109.8 .
H39A C39 H39C 109.5 .
H39B C39 H39C 109.5 .
N5 C40 H40A 109.7 .
N5 C40 H40B 109.0 .
H40A C40 H40B 109.5 .
N5 C40 H40C 109.7 .
H40A C40 H40C 109.5 .
H40B C40 H40C 109.5 .
N6 C41 H41A 109.7 .
N6 C41 H41B 109.7 .
H41A C41 H41B 109.5 .
N6 C41 H41C 109.1 .
H41A C41 H41C 109.5 .
H41B C41 H41C 109.5 .
N6 C42 H42A 109.2 .
N6 C42 H42B 109.8 .
H42A C42 H42B 109.5 .
N6 C42 H42C 109.4 .
H42A C42 H42C 109.5 .
H42B C42 H42C 109.5 .
C44 C43 C45 104.8(12) .
C44 C43 H43 127.6 .
C45 C43 H43 127.6 .
C45 C44 C43 144.5(10) 2_656
C45 C44 H44 107.8 2_656
C43 C44 H44 107.8 .
C44 C45 C43 110.7(12) 2_656
C44 C45 H45 124.6 2_656
C43 C45 H45 124.6 .

loop_
_geom_bond_atom_site_label_1
_geom_bond_atom_site_label_2
_geom_bond_distance
_geom_bond_site_symmetry_2
Ti1 N6 1.896(3) .
Ti1 N5 1.899(3) .
Ti1 N4 2.074(3) .
Ti1 N2 2.188(3) .
Ti1 N1 2.213(3) .
Ti1 N3 2.365(3) .
Ti1 C1 2.606(4) .
Ti1 C20 2.620(4) .
N1 C1 1.316(4) .
N1 C2 1.408(4) .
N2 C1 1.317(4) .
N2 C8 1.425(4) .
N3 C20 1.289(4) .
N3 C21 1.424(4) .
N4 C20 1.350(4) .
N4 C33 1.405(4) .
N5 C39 1.446(5) .
N5 C40 1.458(5) .
N6 C42 1.468(5) .
N6 C41 1.476(5) .
C1 H1 0.9300 .
C2 C7 1.388(5) .
C2 C3 1.385(5) .
C3 C4 1.384(5) .
C3 H3 0.9300 .
C4 C5 1.380(6) .
C4 H4 0.9301 .
C5 C6 1.348(6) .
C5 H5 0.9300 .
C6 C7 1.390(5) .
C6 H6 0.9300 .
C7 H7 0.9300 .
C8 C9 1.402(5) .
C8 C13 1.408(5) .
C9 C10 1.394(5) .
C9 C14 1.514(5) .
C10 C11 1.377(6) .
C10 H10 0.9300 .
C11 C12 1.373(6) .
C11 H11 0.9299 .
C12 C13 1.389(5) .
C12 H12 0.9300 .
C13 C17 1.514(6) .
C14 C16 1.522(6) .
C14 C15 1.526(7) .
C14 H14 0.9800 .
C15 H15A 0.9600 .
C15 H15B 0.9600 .
C15 H15C 0.9601 .
C16 H16A 0.9600 .
C16 H16B 0.9600 .
C16 H16C 0.9600 .
C17 C18 1.513(6) .
C17 C19 1.515(6) .
C17 H17 0.9800 .
C18 H18A 0.9601 .
C18 H18B 0.9600 .
C18 H18C 0.9600 .
C19 H19A 0.9601 .
C19 H19B 0.9601 .
C19 H19C 0.9600 .
C20 H20 0.9299 .
C21 C22 1.400(5) .
C21 C26 1.401(5) .
C22 C23 1.394(5) .
C22 C27 1.515(5) .
C23 C24 1.377(5) .
C23 H23 0.9301 .
C24 C25 1.358(6) .
C24 H24 0.9301 .
C25 C26 1.397(5) .
C25 H25 0.9300 .
C26 C30 1.493(6) .
C27 C28 1.513(6) .
C27 C29 1.517(7) .
C27 H27 0.9800 .
C28 H28A 0.9598 .
C28 H28B 0.9600 .
C28 H28C 0.9601 .
C29 H29A 0.9600 .
C29 H29B 0.9600 .
C29 H29C 0.9600 .
C30 C31 1.523(6) .
C30 C32 1.539(8) .
C30 H30 0.9800 .
C31 H31A 0.9601 .
C31 H31B 0.9600 .
C31 H31C 0.9599 .
C32 H32A 0.9600 .
C32 H32B 0.9600 .
C32 H32C 0.9600 .
C33 C34 1.383(5) .
C33 C38 1.403(5) .
C34 C35 1.386(5) .
C34 H34 0.9300 .
C35 C36 1.361(6) .
C35 H35 0.9301 .
C36 C37 1.364(6) .
C36 H36 0.9300 .
C37 C38 1.378(5) .
C37 H37 0.9300 .
C38 H38 0.9302 .
C39 H39A 0.9601 .
C39 H39B 0.9600 .
C39 H39C 0.9600 .
C40 H40A 0.9600 .
C40 H40B 0.9600 .
C40 H40C 0.9599 .
C41 H41A 0.9601 .
C41 H41B 0.9600 .
C41 H41C 0.9600 .
C42 H42A 0.9601 .
C42 H42B 0.9599 .
C42 H42C 0.9600 .
C43 C44 1.379(8) .
C43 C45 1.397(8) .
C43 H43 0.9300 .
C44 C45 1.421(8) 2_656
C44 H44 0.9300 .
C45 C44 1.421(8) 2_656
C45 H45 0.9300 .
